data_4072242
loop_
_publ_author_name
'Conde, Ana'
'Fandos, Rosa'
'Otero, Antonio'
'Rodr\'iguez, Ana'

_publ_section_title
;
 Oxo and Hydroxo Organometallic Complexes of Tantalum: Soluble Molecular
 Models of Tantalum Oxide
;
_journal_issue 23
_journal_name_full Organometallics
_journal_page_first 6090
_journal_paper_doi 10.1021/om8006932
_journal_volume 27
_journal_year 2008
_chemical_formula_sum 'C43 H55 F3 N2 O16 S Ta2'
_chemical_formula_weight 1306.85
_chemical_name_systematic
;
 ?
;
_space_group_IT_number 14
_symmetry_cell_setting monoclinic
_symmetry_space_group_name_Hall '-P 2yn'
_symmetry_space_group_name_H-M 'P 1 21/n 1'
_atom_sites_solution_hydrogens geom
_atom_sites_solution_primary direct
_atom_sites_solution_secondary difmap
_audit_creation_method SHELXL-97
_cell_angle_alpha 90.00
_cell_angle_beta 106.737(3)
_cell_angle_gamma 90.00
_cell_formula_units_Z 4
_cell_length_a 16.414(3)
_cell_length_b 13.115(2)
_cell_length_c 22.553(4)
_cell_measurement_reflns_used 979
_cell_measurement_temperature 180(2)
_cell_measurement_theta_max 16.327
_cell_measurement_theta_min 2.312
_cell_volume 4649.3(14)
_computing_cell_refinement 'Bruker SAINT'
_computing_data_collection 'Bruker APEX'
_computing_data_reduction 'Bruker SAINT, SADABS, XPREP'
_computing_molecular_graphics 'Bruker SHELXTL'
_computing_publication_material 'Bruker SHELXTL'
_computing_structure_refinement 'SHELXL-97 (Sheldrick, 1997)'
_computing_structure_solution 'SHELXS-97 (Sheldrick, 1990)'
_diffrn_ambient_temperature 180(2)
_diffrn_measured_fraction_theta_full 0.976
_diffrn_measured_fraction_theta_max 0.976
_diffrn_measurement_device_type 'CCD area detector'
_diffrn_measurement_method 'omega scans'
_diffrn_radiation_monochromator graphite
_diffrn_radiation_source 'fine-focus sealed tube'
_diffrn_radiation_type MoK\a
_diffrn_radiation_wavelength 0.71073
_diffrn_reflns_av_R_equivalents 0.0991
_diffrn_reflns_av_sigmaI/netI 0.1473
_diffrn_reflns_limit_h_max 19
_diffrn_reflns_limit_h_min -18
_diffrn_reflns_limit_k_max 15
_diffrn_reflns_limit_k_min -14
_diffrn_reflns_limit_l_max 26
_diffrn_reflns_limit_l_min -26
_diffrn_reflns_number 19681
_diffrn_reflns_theta_full 25.00
_diffrn_reflns_theta_max 25.00
_diffrn_reflns_theta_min 1.81
_exptl_absorpt_coefficient_mu 4.833
_exptl_absorpt_correction_T_max 0.8302
_exptl_absorpt_correction_T_min 0.3250
_exptl_absorpt_correction_type multi-scan
_exptl_absorpt_process_details SADABS
_exptl_crystal_colour colorless
_exptl_crystal_density_diffrn 1.867
_exptl_crystal_density_method 'not measured'
_exptl_crystal_description block
_exptl_crystal_F_000 2576
_exptl_crystal_size_max 0.30
_exptl_crystal_size_mid 0.11
_exptl_crystal_size_min 0.04
_refine_diff_density_max 1.309
_refine_diff_density_min -1.222
_refine_diff_density_rms 0.233
_refine_ls_extinction_method none
_refine_ls_goodness_of_fit_ref 0.971
_refine_ls_hydrogen_treatment constr
_refine_ls_matrix_type full
_refine_ls_number_parameters 614
_refine_ls_number_reflns 7993
_refine_ls_number_restraints 0
_refine_ls_restrained_S_all 0.971
_refine_ls_R_factor_all 0.1177
_refine_ls_R_factor_gt 0.0591
_refine_ls_shift/su_max 0.001
_refine_ls_shift/su_mean 0.000
_refine_ls_structure_factor_coef Fsqd
_refine_ls_weighting_details 'calc w=1/[\s^2^(Fo^2^)+(0.0479P)^2^+0.0000P] where P=(Fo^2^+2Fc^2^)/3'
_refine_ls_weighting_scheme calc
_refine_ls_wR_factor_gt 0.1107
_refine_ls_wR_factor_ref 0.1352
_reflns_number_gt 4383
_reflns_number_total 7993
_reflns_threshold_expression >2sigma(I)
_cod_data_source_file om8006932_si_002.cif
_cod_data_source_block 5
_cod_original_cell_volume 4649.2(14)
_cod_original_sg_symbol_H-M P21/n
_cod_database_code 4072242

loop_
_symmetry_equiv_pos_as_xyz
'x, y, z'
'-x+1/2, y+1/2, -z+1/2'
'-x, -y, -z'
'x-1/2, -y-1/2, z-1/2'

loop_
_atom_site_label
_atom_site_type_symbol
_atom_site_fract_x
_atom_site_fract_y
_atom_site_fract_z
_atom_site_U_iso_or_equiv
_atom_site_adp_type
_atom_site_occupancy
_atom_site_symmetry_multiplicity
_atom_site_calc_flag
_atom_site_refinement_flags
Ta1 Ta 0.47699(3) 0.19224(4) 0.31533(3) 0.02833(17) Uani 1 1 d .
Ta2 Ta 0.50963(3) 0.33403(4) 0.21072(3) 0.02715(17) Uani 1 1 d .
N1 N 0.5789(6) 0.1070(7) 0.3836(5) 0.032(3) Uani 1 1 d .
N2 N 0.4798(6) 0.5008(7) 0.2035(5) 0.028(3) Uani 1 1 d .
O1 O 0.5330(5) 0.2859(6) 0.3904(4) 0.035(2) Uani 1 1 d .
O2 O 0.6199(6) 0.3141(7) 0.4869(5) 0.050(3) Uani 1 1 d .
O3 O 0.4993(5) 0.0510(6) 0.2777(4) 0.033(2) Uani 1 1 d .
O4 O 0.5688(6) -0.0983(7) 0.2830(5) 0.053(3) Uani 1 1 d .
O5 O 0.3837(5) 0.3611(6) 0.1578(4) 0.037(2) Uani 1 1 d .
O6 O 0.2718(5) 0.4613(7) 0.1170(4) 0.046(3) Uani 1 1 d .
O7 O 0.6093(5) 0.4180(6) 0.2689(4) 0.037(2) Uani 1 1 d .
O8 O 0.6803(5) 0.5654(6) 0.2998(5) 0.050(3) Uani 1 1 d .
O9 O 0.4394(5) 0.2030(5) 0.2176(4) 0.028(2) Uani 1 1 d .
O10 O 0.5789(4) 0.2345(5) 0.2837(4) 0.027(2) Uani 1 1 d .
O11 O 0.4528(4) 0.3461(5) 0.2825(4) 0.027(2) Uani 1 1 d .
H9 H 0.4497 0.1487 0.2079 0.050 Uiso 1 1 d .
H10 H 0.6139 0.2522 0.3081 0.050 Uiso 1 1 d .
H11 H 0.4861 0.3732 0.3024 0.050 Uiso 1 1 d .
C1 C 0.5567(9) -0.0161(11) 0.3053(7) 0.045(4) Uani 1 1 d .
C2 C 0.6037(8) 0.0141(9) 0.3697(6) 0.029(3) Uani 1 1 d .
C3 C 0.6675(8) -0.0397(10) 0.4116(7) 0.041(4) Uani 1 1 d .
H3 H 0.6853 -0.1044 0.4010 0.049 Uiso 1 1 calc R
C4 C 0.7048(9) 0.0024(10) 0.4691(7) 0.046(4) Uani 1 1 d .
H4 H 0.7452 -0.0356 0.4998 0.055 Uiso 1 1 calc R
C5 C 0.6832(8) 0.0994(10) 0.4819(7) 0.044(4) Uani 1 1 d .
H5 H 0.7108 0.1311 0.5203 0.053 Uiso 1 1 calc R
C6 C 0.6207(8) 0.1495(9) 0.4378(7) 0.038(4) Uani 1 1 d .
C7 C 0.5926(8) 0.2595(10) 0.4426(7) 0.033(3) Uani 1 1 d .
C8 C 0.3402(8) 0.0996(10) 0.2892(7) 0.039(4) Uani 1 1 d .
C9 C 0.3870(8) 0.0658(10) 0.3501(8) 0.048(4) Uani 1 1 d .
C10 C 0.3962(8) 0.1489(11) 0.3882(7) 0.040(4) Uani 1 1 d .
C11 C 0.3550(8) 0.2347(9) 0.3544(7) 0.037(4) Uani 1 1 d .
C12 C 0.3224(8) 0.2046(9) 0.2941(6) 0.033(3) Uani 1 1 d .
C13 C 0.3106(7) 0.0379(10) 0.2320(8) 0.065(5) Uani 1 1 d .
H13A H 0.3535 -0.0136 0.2313 0.097 Uiso 1 1 calc R
H13B H 0.3015 0.0823 0.1958 0.097 Uiso 1 1 calc R
H13C H 0.2570 0.0040 0.2311 0.097 Uiso 1 1 calc R
C14 C 0.4117(8) -0.0420(10) 0.3684(8) 0.060(5) Uani 1 1 d .
H14A H 0.4695 -0.0434 0.3968 0.090 Uiso 1 1 calc R
H14B H 0.4096 -0.0823 0.3315 0.090 Uiso 1 1 calc R
H14C H 0.3721 -0.0708 0.3892 0.090 Uiso 1 1 calc R
C15 C 0.4315(9) 0.1443(10) 0.4578(7) 0.057(5) Uani 1 1 d .
H15A H 0.3845 0.1411 0.4764 0.085 Uiso 1 1 calc R
H15B H 0.4657 0.2053 0.4727 0.085 Uiso 1 1 calc R
H15C H 0.4672 0.0834 0.4695 0.085 Uiso 1 1 calc R
C16 C 0.3496(8) 0.3377(9) 0.3826(7) 0.050(4) Uani 1 1 d .
H16A H 0.3356 0.3895 0.3499 0.075 Uiso 1 1 calc R
H16B H 0.4044 0.3542 0.4124 0.075 Uiso 1 1 calc R
H16C H 0.3052 0.3365 0.4038 0.075 Uiso 1 1 calc R
C17 C 0.2690(8) 0.2689(10) 0.2432(7) 0.052(4) Uani 1 1 d .
H17A H 0.2105 0.2703 0.2459 0.079 Uiso 1 1 calc R
H17B H 0.2695 0.2402 0.2032 0.079 Uiso 1 1 calc R
H17C H 0.2919 0.3384 0.2470 0.079 Uiso 1 1 calc R
C18 C 0.3450(8) 0.4475(11) 0.1451(6) 0.036(4) Uani 1 1 d .
C19 C 0.4032(7) 0.5330(9) 0.1730(6) 0.028(3) Uani 1 1 d .
C20 C 0.3813(9) 0.6361(10) 0.1678(6) 0.041(4) Uani 1 1 d .
H20 H 0.3265 0.6589 0.1445 0.049 Uiso 1 1 calc R
C21 C 0.4445(10) 0.7036(11) 0.1989(7) 0.048(4) Uani 1 1 d .
H21 H 0.4329 0.7746 0.1961 0.057 Uiso 1 1 calc R
C22 C 0.5235(9) 0.6707(10) 0.2337(7) 0.043(4) Uani 1 1 d .
H22 H 0.5654 0.7175 0.2560 0.051 Uiso 1 1 calc R
C23 C 0.5398(8) 0.5676(9) 0.2350(6) 0.032(3) Uani 1 1 d .
C24 C 0.6197(9) 0.5169(10) 0.2713(7) 0.043(4) Uani 1 1 d .
C25 C 0.6316(8) 0.3006(10) 0.1711(7) 0.044(4) Uani 1 1 d .
C26 C 0.5806(9) 0.2141(10) 0.1569(6) 0.038(4) Uani 1 1 d .
C27 C 0.5024(8) 0.2428(11) 0.1150(6) 0.038(4) Uani 1 1 d .
C28 C 0.5065(9) 0.3476(11) 0.1004(6) 0.039(4) Uani 1 1 d .
C29 C 0.5861(8) 0.3842(10) 0.1353(7) 0.037(4) Uani 1 1 d .
C30 C 0.7229(8) 0.3022(12) 0.2102(8) 0.071(5) Uani 1 1 d .
H30A H 0.7328 0.2460 0.2400 0.106 Uiso 1 1 calc R
H30B H 0.7349 0.3672 0.2325 0.106 Uiso 1 1 calc R
H30C H 0.7603 0.2945 0.1836 0.106 Uiso 1 1 calc R
C31 C 0.6089(8) 0.1092(10) 0.1792(6) 0.047(4) Uani 1 1 d .
H31A H 0.6501 0.0846 0.1585 0.071 Uiso 1 1 calc R
H31B H 0.5596 0.0634 0.1696 0.071 Uiso 1 1 calc R
H31C H 0.6355 0.1106 0.2240 0.071 Uiso 1 1 calc R
C32 C 0.4316(9) 0.1734(11) 0.0832(8) 0.074(6) Uani 1 1 d .
H32A H 0.4326 0.1623 0.0404 0.111 Uiso 1 1 calc R
H32B H 0.3772 0.2043 0.0831 0.111 Uiso 1 1 calc R
H32C H 0.4384 0.1080 0.1051 0.111 Uiso 1 1 calc R
C33 C 0.4446(8) 0.4066(11) 0.0495(7) 0.059(5) Uani 1 1 d .
H33A H 0.4409 0.4770 0.0631 0.088 Uiso 1 1 calc R
H33B H 0.3883 0.3746 0.0399 0.088 Uiso 1 1 calc R
H33C H 0.4643 0.4065 0.0124 0.088 Uiso 1 1 calc R
C34 C 0.6214(9) 0.4852(10) 0.1285(7) 0.056(4) Uani 1 1 d .
H34A H 0.6529 0.4815 0.0977 0.084 Uiso 1 1 calc R
H34B H 0.6599 0.5068 0.1684 0.084 Uiso 1 1 calc R
H34C H 0.5749 0.5346 0.1150 0.084 Uiso 1 1 calc R
C35 C 0.6368(13) 0.1311(13) -0.0196(11) 0.076(6) Uani 1 1 d .
O15 O 0.4946(6) 0.5192(6) 0.3542(5) 0.050(3) Uani 1 1 d .
C41 C 0.4356(9) 0.5968(11) 0.3548(7) 0.056(4) Uani 1 1 d .
H41A H 0.3954 0.5737 0.3773 0.067 Uiso 1 1 calc R
H41B H 0.4028 0.6148 0.3119 0.067 Uiso 1 1 calc R
C42 C 0.4851(11) 0.6873(11) 0.3866(8) 0.070(5) Uani 1 1 d .
H42A H 0.4914 0.7392 0.3563 0.084 Uiso 1 1 calc R
H42B H 0.4578 0.7189 0.4159 0.084 Uiso 1 1 calc R
C43 C 0.5676(14) 0.6412(14) 0.4194(11) 0.143(11) Uani 1 1 d .
H43A H 0.6133 0.6726 0.4049 0.171 Uiso 1 1 calc R
H43B H 0.5803 0.6536 0.4644 0.171 Uiso 1 1 calc R
C44 C 0.5642(11) 0.5347(11) 0.4075(9) 0.076(5) Uani 1 1 d .
H44A H 0.6177 0.5112 0.4000 0.091 Uiso 1 1 calc R
H44B H 0.5557 0.4967 0.4431 0.091 Uiso 1 1 calc R
O16 O 0.7250(5) 0.2790(6) 0.3754(4) 0.045(3) Uani 1 1 d .
C45 C 0.7654(9) 0.3716(10) 0.4030(8) 0.068(5) Uani 1 1 d .
H45A H 0.7698 0.3739 0.4477 0.081 Uiso 1 1 calc R
H45B H 0.7331 0.4320 0.3825 0.081 Uiso 1 1 calc R
C46 C 0.8502(10) 0.3684(11) 0.3935(9) 0.072(5) Uani 1 1 d .
H46A H 0.8506 0.4092 0.3566 0.087 Uiso 1 1 calc R
H46B H 0.8930 0.3974 0.4299 0.087 Uiso 1 1 calc R
C47 C 0.8707(9) 0.2637(12) 0.3848(8) 0.068(5) Uani 1 1 d .
H47A H 0.9168 0.2390 0.4207 0.081 Uiso 1 1 calc R
H47B H 0.8890 0.2562 0.3468 0.081 Uiso 1 1 calc R
C48 C 0.7910(8) 0.2068(10) 0.3790(8) 0.068(5) Uani 1 1 d .
H48A H 0.7769 0.1639 0.3413 0.081 Uiso 1 1 calc R
H48B H 0.7977 0.1618 0.4154 0.081 Uiso 1 1 calc R
S1 S 0.6658(3) 0.2636(3) -0.0058(2) 0.0533(11) Uani 1 1 d .
O12 O 0.7283(6) 0.2766(7) -0.0384(5) 0.055(3) Uani 1 1 d .
O13 O 0.5886(7) 0.3168(8) -0.0309(6) 0.081(4) Uani 1 1 d .
O14 O 0.7003(7) 0.2660(10) 0.0614(6) 0.093(4) Uani 1 1 d .
F1 F 0.5777(6) 0.1058(7) 0.0077(5) 0.104(4) Uani 1 1 d .
F2 F 0.6012(8) 0.1161(8) -0.0806(6) 0.121(4) Uani 1 1 d .
F3 F 0.7009(8) 0.0713(7) 0.0004(6) 0.120(5) Uani 1 1 d .

loop_
_atom_site_aniso_label
_atom_site_aniso_U_11
_atom_site_aniso_U_22
_atom_site_aniso_U_33
_atom_site_aniso_U_23
_atom_site_aniso_U_13
_atom_site_aniso_U_12
Ta1 0.0273(3) 0.0228(3) 0.0371(4) 0.0023(3) 0.0128(3) 0.0010(3)
Ta2 0.0275(3) 0.0225(3) 0.0338(4) -0.0005(3) 0.0127(3) -0.0010(3)
N1 0.033(6) 0.017(6) 0.048(8) 0.001(6) 0.015(6) -0.004(5)
N2 0.040(6) 0.027(6) 0.026(7) 0.008(5) 0.021(6) 0.003(6)
O1 0.043(5) 0.028(5) 0.033(6) 0.010(4) 0.010(5) 0.015(5)
O2 0.064(7) 0.043(6) 0.036(7) -0.008(5) 0.001(5) 0.010(5)
O3 0.026(5) 0.014(4) 0.061(7) 0.004(4) 0.014(5) 0.002(4)
O4 0.057(6) 0.033(6) 0.067(8) -0.006(5) 0.015(6) 0.001(5)
O5 0.030(5) 0.033(5) 0.051(7) -0.009(5) 0.019(5) 0.000(5)
O6 0.029(5) 0.058(6) 0.050(7) -0.013(5) 0.011(5) -0.001(5)
O7 0.032(5) 0.036(5) 0.043(6) -0.012(5) 0.010(5) -0.006(5)
O8 0.031(5) 0.034(6) 0.076(8) -0.013(5) 0.000(5) -0.014(5)
O9 0.036(5) 0.019(4) 0.031(5) 0.003(4) 0.015(4) 0.002(4)
O10 0.025(4) 0.023(4) 0.034(6) -0.006(4) 0.011(4) 0.011(4)
O11 0.028(4) 0.019(4) 0.036(6) 0.004(4) 0.013(4) 0.002(4)
C1 0.046(9) 0.036(9) 0.060(12) -0.011(8) 0.027(9) -0.015(8)
C2 0.035(8) 0.018(7) 0.035(9) 0.002(7) 0.011(7) -0.013(7)
C3 0.034(8) 0.027(8) 0.075(12) 0.014(8) 0.039(9) 0.014(7)
C4 0.050(9) 0.040(9) 0.045(11) 0.016(8) 0.008(8) 0.006(8)
C5 0.041(9) 0.037(9) 0.052(11) 0.014(8) 0.010(8) -0.003(8)
C6 0.035(8) 0.023(7) 0.065(12) 0.007(8) 0.029(9) 0.004(7)
C7 0.029(8) 0.034(8) 0.042(10) 0.013(8) 0.018(8) 0.008(7)
C8 0.032(8) 0.037(8) 0.059(11) -0.004(8) 0.028(8) -0.012(7)
C9 0.030(8) 0.024(8) 0.093(14) 0.015(9) 0.025(9) -0.002(7)
C10 0.042(8) 0.047(9) 0.042(10) 0.019(8) 0.026(8) 0.008(8)
C11 0.048(9) 0.013(7) 0.063(12) 0.012(7) 0.038(9) 0.008(7)
C12 0.046(8) 0.019(7) 0.038(10) 0.004(7) 0.017(8) 0.000(7)
C13 0.022(8) 0.026(8) 0.049(18) -0.013(10) 0.011(9) -0.017(7)
C14 0.026(8) 0.040(9) 0.116(15) 0.018(9) 0.023(9) -0.002(7)
C15 0.069(10) 0.041(9) 0.078(13) 0.016(9) 0.050(10) 0.015(8)
C16 0.061(10) 0.043(9) 0.067(12) 0.016(8) 0.050(9) 0.010(8)
C17 0.040(8) 0.035(8) 0.087(13) 0.019(9) 0.026(9) 0.003(7)
C18 0.026(8) 0.046(9) 0.044(10) 0.008(8) 0.026(8) 0.007(8)
C19 0.020(7) 0.027(7) 0.039(9) 0.017(7) 0.011(7) 0.009(7)
C20 0.049(9) 0.048(9) 0.024(9) 0.017(7) 0.008(7) 0.021(8)
C21 0.068(10) 0.036(9) 0.046(11) 0.011(8) 0.025(9) 0.022(9)
C22 0.052(9) 0.031(8) 0.047(10) -0.019(7) 0.017(8) -0.008(8)
C23 0.044(8) 0.013(6) 0.047(10) -0.011(6) 0.026(8) -0.017(7)
C24 0.033(8) 0.032(8) 0.064(12) 0.001(8) 0.012(8) -0.007(8)
C25 0.032(8) 0.040(9) 0.070(12) -0.017(8) 0.031(8) -0.013(8)
C26 0.046(9) 0.048(9) 0.027(9) -0.008(7) 0.023(8) 0.012(8)
C27 0.040(8) 0.047(9) 0.029(9) -0.015(7) 0.013(7) 0.001(8)
C28 0.049(9) 0.058(10) 0.042(8) 0.001(8) 0.033(8) 0.007(9)
C29 0.039(8) 0.027(8) 0.052(10) 0.014(7) 0.025(8) 0.007(7)
C30 0.046(10) 0.080(13) 0.094(15) -0.012(11) 0.035(10) -0.011(9)
C31 0.069(10) 0.044(9) 0.035(10) 0.005(7) 0.027(8) 0.022(8)
C32 0.077(12) 0.075(12) 0.075(14) -0.057(10) 0.032(11) -0.038(10)
C33 0.064(10) 0.078(12) 0.044(11) 0.027(9) 0.030(9) 0.019(10)
C34 0.083(11) 0.052(10) 0.046(11) 0.017(8) 0.040(9) -0.006(9)
C35 0.089(15) 0.049(12) 0.092(18) 0.003(12) 0.030(14) -0.033(12)
O15 0.066(7) 0.033(5) 0.050(7) -0.008(5) 0.018(6) 0.005(6)
C41 0.058(10) 0.061(11) 0.053(11) -0.001(9) 0.022(9) 0.014(10)
C42 0.095(14) 0.044(10) 0.083(15) -0.009(10) 0.044(12) 0.006(10)
C43 0.132(19) 0.080(15) 0.16(2) -0.072(16) -0.052(17) 0.039(15)
C44 0.088(13) 0.042(10) 0.089(16) 0.008(10) 0.010(12) 0.012(11)
O16 0.036(5) 0.031(5) 0.055(7) -0.008(5) -0.008(5) 0.001(5)
C45 0.072(12) 0.030(9) 0.090(15) -0.007(9) 0.006(11) 0.009(9)
C46 0.065(12) 0.045(11) 0.110(17) 0.001(10) 0.032(11) -0.006(10)
C47 0.034(9) 0.075(12) 0.090(15) -0.018(11) 0.011(9) -0.004(9)
C48 0.048(10) 0.037(9) 0.119(17) 0.000(10) 0.025(10) 0.022(8)
S1 0.056(3) 0.051(3) 0.059(3) -0.006(2) 0.027(3) -0.009(2)
O12 0.066(6) 0.050(6) 0.061(8) -0.001(5) 0.036(6) 0.003(5)
O13 0.078(8) 0.070(8) 0.111(11) 0.015(7) 0.054(8) 0.020(7)
O14 0.102(9) 0.131(11) 0.062(9) -0.029(8) 0.046(8) -0.046(8)
F1 0.103(8) 0.084(7) 0.133(11) 0.010(7) 0.046(8) -0.043(7)
F2 0.175(12) 0.088(8) 0.081(10) -0.033(7) 0.007(9) -0.049(8)
F3 0.141(10) 0.047(6) 0.166(13) 0.035(7) 0.033(9) 0.032(7)

loop_
_atom_type_symbol
_atom_type_description
_atom_type_scat_dispersion_real
_atom_type_scat_dispersion_imag
_atom_type_scat_source
C C 0.0033 0.0016 'International Tables Vol C Tables 4.2.6.8 and 6.1.1.4'
H H 0.0000 0.0000 'International Tables Vol C Tables 4.2.6.8 and 6.1.1.4'
N N 0.0061 0.0033 'International Tables Vol C Tables 4.2.6.8 and 6.1.1.4'
O O 0.0106 0.0060 'International Tables Vol C Tables 4.2.6.8 and 6.1.1.4'
Ta Ta -0.7052 6.5227 'International Tables Vol C Tables 4.2.6.8 and 6.1.1.4'
S S 0.1246 0.1234 'International Tables Vol C Tables 4.2.6.8 and 6.1.1.4'
F F 0.0171 0.0103 'International Tables Vol C Tables 4.2.6.8 and 6.1.1.4'

loop_
_geom_angle_atom_site_label_1
_geom_angle_atom_site_label_2
_geom_angle_atom_site_label_3
_geom_angle
O10 Ta1 O1 84.9(3)
O10 Ta1 O3 81.1(3)
O1 Ta1 O3 139.3(3)
O10 Ta1 O9 69.2(3)
O1 Ta1 O9 137.4(3)
O3 Ta1 O9 70.9(3)
O10 Ta1 O11 73.6(3)
O1 Ta1 O11 73.7(3)
O3 Ta1 O11 136.2(3)
O9 Ta1 O11 66.9(3)
O10 Ta1 N1 81.5(3)
O1 Ta1 N1 70.4(3)
O3 Ta1 N1 69.7(4)
O9 Ta1 N1 133.7(3)
O11 Ta1 N1 137.7(3)
O10 Ta1 C12 143.9(4)
O1 Ta1 C12 108.1(4)
O3 Ta1 C12 105.6(4)
O9 Ta1 C12 79.5(4)
O11 Ta1 C12 78.0(3)
N1 Ta1 C12 134.5(4)
O10 Ta1 C10 159.4(4)
O1 Ta1 C10 77.8(4)
O3 Ta1 C10 104.8(4)
O9 Ta1 C10 131.4(4)
O11 Ta1 C10 111.5(4)
N1 Ta1 C10 82.2(4)
C12 Ta1 C10 54.4(4)
O10 Ta1 C8 144.8(4)
O1 Ta1 C8 130.0(4)
O3 Ta1 C8 74.0(4)
O9 Ta1 C8 79.2(4)
O11 Ta1 C8 108.4(4)
N1 Ta1 C8 111.7(4)
C12 Ta1 C8 33.5(4)
C10 Ta1 C8 54.4(5)
O10 Ta1 C11 151.5(3)
O1 Ta1 C11 77.9(4)
O3 Ta1 C11 126.3(3)
O9 Ta1 C11 109.5(4)
O11 Ta1 C11 79.8(3)
N1 Ta1 C11 113.1(4)
C12 Ta1 C11 32.3(4)
C10 Ta1 C11 33.4(4)
C8 Ta1 C11 54.7(4)
O10 Ta1 C9 153.6(4)
O1 Ta1 C9 107.5(5)
O3 Ta1 C9 74.3(4)
O9 Ta1 C9 110.5(4)
O11 Ta1 C9 131.8(3)
N1 Ta1 C9 81.0(4)
C12 Ta1 C9 55.3(4)
C10 Ta1 C9 32.1(4)
C8 Ta1 C9 33.7(4)
C11 Ta1 C9 54.8(4)
O10 Ta1 Ta2 42.3(2)
O1 Ta1 Ta2 97.4(2)
O3 Ta1 Ta2 97.5(2)
O9 Ta1 Ta2 41.06(19)
O11 Ta1 Ta2 41.02(19)
N1 Ta1 Ta2 123.8(2)
C12 Ta1 Ta2 101.7(3)
C10 Ta1 Ta2 150.8(3)
C8 Ta1 Ta2 116.6(4)
C11 Ta1 Ta2 117.5(3)
C9 Ta1 Ta2 150.1(4)
O7 Ta2 O11 85.2(3)
O7 Ta2 O9 137.0(3)
O11 Ta2 O9 68.2(3)
O7 Ta2 O5 137.1(3)
O11 Ta2 O5 80.9(3)
O9 Ta2 O5 73.1(3)
O7 Ta2 O10 72.2(3)
O11 Ta2 O10 73.1(3)
O9 Ta2 O10 68.1(3)
O5 Ta2 O10 139.0(3)
O7 Ta2 N2 69.3(3)
O11 Ta2 N2 81.1(3)
O9 Ta2 N2 133.8(3)
O5 Ta2 N2 68.6(3)
O10 Ta2 N2 134.8(3)
O7 Ta2 C27 130.0(4)
O11 Ta2 C27 143.3(4)
O9 Ta2 C27 77.1(4)
O5 Ta2 C27 77.9(4)
O10 Ta2 C27 105.0(4)
N2 Ta2 C27 117.5(4)
O7 Ta2 C25 75.5(4)
O11 Ta2 C25 152.4(4)
O9 Ta2 C25 113.8(4)
O5 Ta2 C25 126.6(4)
O10 Ta2 C25 82.1(4)
N2 Ta2 C25 109.4(4)
C27 Ta2 C25 55.1(4)
O7 Ta2 C29 80.3(4)
O11 Ta2 C29 159.7(4)
O9 Ta2 C29 131.8(4)
O5 Ta2 C29 100.1(4)
O10 Ta2 C29 115.2(4)
N2 Ta2 C29 80.4(4)
C27 Ta2 C29 55.1(4)
C25 Ta2 C29 33.9(4)
O7 Ta2 C26 104.4(4)
O11 Ta2 C26 143.6(4)
O9 Ta2 C26 82.1(4)
O5 Ta2 C26 110.8(4)
O10 Ta2 C26 76.7(4)
N2 Ta2 C26 135.3(4)
C27 Ta2 C26 33.3(4)
C25 Ta2 C26 32.8(4)
C29 Ta2 C26 55.1(4)
O7 Ta2 C28 112.2(4)
O11 Ta2 C28 152.3(4)
O9 Ta2 C28 106.2(4)
O5 Ta2 C28 71.6(4)
O10 Ta2 C28 131.6(4)
N2 Ta2 C28 85.2(4)
C27 Ta2 C28 33.5(4)
C25 Ta2 C28 55.3(5)
C29 Ta2 C28 32.8(4)
C26 Ta2 C28 55.2(4)
O7 Ta2 Ta1 96.4(2)
O11 Ta2 Ta1 42.28(19)
O9 Ta2 Ta1 41.4(2)
O5 Ta2 Ta1 100.0(2)
O10 Ta2 Ta1 40.50(18)
N2 Ta2 Ta1 123.2(2)
C27 Ta2 Ta1 113.3(3)
C25 Ta2 Ta1 119.8(4)
C29 Ta2 Ta1 153.6(3)
C26 Ta2 Ta1 101.3(3)
C28 Ta2 Ta1 146.1(3)
C6 N1 C2 118.6(11)
C6 N1 Ta1 120.6(8)
C2 N1 Ta1 120.7(9)
C19 N2 C23 120.5(11)
C19 N2 Ta2 120.5(8)
C23 N2 Ta2 118.9(8)
C7 O1 Ta1 126.9(8)
C1 O3 Ta1 125.7(9)
C18 O5 Ta2 128.0(8)
C24 O7 Ta2 128.1(9)
Ta2 O9 Ta1 97.5(3)
Ta1 O10 Ta2 97.2(3)
Ta2 O11 Ta1 96.7(3)
O4 C1 O3 125.0(15)
O4 C1 C2 122.3(14)
O3 C1 C2 112.6(12)
N1 C2 C3 121.4(13)
N1 C2 C1 111.1(12)
C3 C2 C1 127.4(13)
C4 C3 C2 118.7(12)
C5 C4 C3 119.8(14)
C4 C5 C6 118.4(15)
N1 C6 C5 122.8(12)
N1 C6 C7 111.9(12)
C5 C6 C7 125.3(14)
O2 C7 O1 125.2(12)
O2 C7 C6 124.9(13)
O1 C7 C6 109.9(13)
C12 C8 C9 106.9(13)
C12 C8 C13 125.1(14)
C9 C8 C13 127.9(13)
C12 C8 Ta1 72.4(7)
C9 C8 Ta1 74.1(7)
C13 C8 Ta1 121.7(8)
C10 C9 C8 106.6(12)
C10 C9 C14 127.3(16)
C8 C9 C14 125.8(15)
C10 C9 Ta1 72.5(7)
C8 C9 Ta1 72.3(7)
C14 C9 Ta1 125.3(8)
C9 C10 C11 110.2(13)
C9 C10 C15 124.1(13)
C11 C10 C15 124.9(13)
C9 C10 Ta1 75.4(8)
C11 C10 Ta1 73.9(7)
C15 C10 Ta1 125.9(9)
C12 C11 C10 107.1(12)
C12 C11 C16 128.7(12)
C10 C11 C16 124.2(14)
C12 C11 Ta1 72.9(8)
C10 C11 Ta1 72.7(7)
C16 C11 Ta1 120.3(8)
C11 C12 C8 109.1(12)
C11 C12 C17 125.2(12)
C8 C12 C17 125.4(13)
C11 C12 Ta1 74.8(8)
C8 C12 Ta1 74.1(7)
C17 C12 Ta1 122.4(8)
O6 C18 O5 127.1(13)
O6 C18 C19 122.2(13)
O5 C18 C19 110.6(11)
N2 C19 C20 122.6(12)
N2 C19 C18 112.3(11)
C20 C19 C18 125.1(12)
C21 C20 C19 115.9(12)
C22 C21 C20 122.2(13)
C23 C22 C21 117.7(13)
N2 C23 C22 121.1(13)
N2 C23 C24 113.0(11)
C22 C23 C24 125.9(13)
O8 C24 O7 128.8(13)
O8 C24 C23 121.4(12)
O7 C24 C23 109.7(12)
C26 C25 C29 108.2(12)
C26 C25 C30 125.3(14)
C29 C25 C30 126.0(13)
C26 C25 Ta2 74.3(7)
C29 C25 Ta2 73.8(7)
C30 C25 Ta2 124.2(10)
C25 C26 C27 107.9(13)
C25 C26 C31 124.5(13)
C27 C26 C31 127.4(13)
C25 C26 Ta2 72.9(7)
C27 C26 Ta2 72.1(7)
C31 C26 Ta2 124.5(8)
C26 C27 C28 108.6(12)
C26 C27 C32 126.5(13)
C28 C27 C32 124.3(14)
C26 C27 Ta2 74.6(7)
C28 C27 Ta2 74.8(7)
C32 C27 Ta2 123.9(9)
C29 C28 C27 107.5(12)
C29 C28 C33 124.5(13)
C27 C28 C33 127.3(14)
C29 C28 Ta2 73.4(8)
C27 C28 Ta2 71.7(7)
C33 C28 Ta2 127.9(8)
C28 C29 C25 107.7(12)
C28 C29 C34 125.6(13)
C25 C29 C34 126.1(13)
C28 C29 Ta2 73.8(7)
C25 C29 Ta2 72.3(7)
C34 C29 Ta2 127.1(9)
F3 C35 F1 108.6(16)
F3 C35 F2 109.9(18)
F1 C35 F2 106.1(16)
F3 C35 S1 112.2(13)
F1 C35 S1 110.6(14)
F2 C35 S1 109.3(13)
C41 O15 C44 106.1(11)
O15 C41 C42 107.3(11)
C43 C42 C41 102.0(13)
C44 C43 C42 109.2(16)
O15 C44 C43 106.3(14)
C48 O16 C45 106.8(10)
O16 C45 C46 104.5(12)
C47 C46 C45 108.4(13)
C46 C47 C48 104.9(11)
O16 C48 C47 107.9(11)
O13 S1 O12 115.3(7)
O13 S1 O14 116.2(7)
O12 S1 O14 114.1(7)
O13 S1 C35 104.1(8)
O12 S1 C35 102.7(8)
O14 S1 C35 101.7(9)

loop_
_geom_bond_atom_site_label_1
_geom_bond_atom_site_label_2
_geom_bond_distance
Ta1 O10 2.074(7)
Ta1 O1 2.079(9)
Ta1 O3 2.113(8)
Ta1 O9 2.115(8)
Ta1 O11 2.146(7)
Ta1 N1 2.221(10)
Ta1 C12 2.448(13)
Ta1 C10 2.456(12)
Ta1 C8 2.469(12)
Ta1 C11 2.472(11)
Ta1 C9 2.493(12)
Ta1 Ta2 3.1685(8)
Ta2 O7 2.092(8)
Ta2 O11 2.094(7)
Ta2 O9 2.099(7)
Ta2 O5 2.098(8)
Ta2 O10 2.151(8)
Ta2 N2 2.237(9)
Ta2 C27 2.441(12)
Ta2 C25 2.456(12)
Ta2 C29 2.476(12)
Ta2 C26 2.474(11)
Ta2 C28 2.480(12)
N1 C6 1.339(17)
N1 C2 1.349(14)
N2 C19 1.317(13)
N2 C23 1.356(14)
O1 C7 1.343(15)
O2 C7 1.205(15)
O3 C1 1.308(16)
O4 C1 1.230(14)
O5 C18 1.290(14)
O6 C18 1.201(13)
O7 C24 1.308(14)
O8 C24 1.199(14)
C1 C2 1.488(18)
C2 C3 1.385(16)
C3 C4 1.381(18)
C4 C5 1.373(17)
C5 C6 1.373(17)
C6 C7 1.528(16)
C8 C12 1.418(16)
C8 C9 1.437(19)
C8 C13 1.482(18)
C9 C10 1.370(18)
C9 C14 1.495(16)
C10 C11 1.417(17)
C10 C15 1.511(19)
C11 C12 1.369(18)
C11 C16 1.506(16)
C12 C17 1.489(17)
C18 C19 1.489(17)
C19 C20 1.396(16)
C20 C21 1.390(18)
C21 C22 1.377(18)
C22 C23 1.376(15)
C23 C24 1.488(17)
C25 C26 1.391(16)
C25 C29 1.437(18)
C25 C30 1.504(18)
C26 C27 1.409(17)
C26 C31 1.491(17)
C27 C28 1.419(17)
C27 C32 1.488(17)
C28 C29 1.401(17)
C28 C33 1.510(17)
C29 C34 1.471(16)
C35 F3 1.286(19)
C35 F1 1.330(18)
C35 F2 1.35(2)
C35 S1 1.805(17)
O15 C41 1.408(14)
O15 C44 1.414(17)
C41 C42 1.499(18)
C42 C43 1.47(2)
C43 C44 1.42(2)
O16 C48 1.423(13)
O16 C45 1.437(15)
C45 C46 1.470(18)
C46 C47 1.440(18)
C47 C48 1.480(17)
S1 O13 1.414(11)
S1 O12 1.434(9)
S1 O14 1.459(12)
